data_4086606
loop_
_publ_author_name
'Kuzutani, Takuya'
'Torihata, Yushi'
'Suzuki, Hiroharu'
'Takao, Toshiro'

_publ_section_title
;
 Synthesis of a Heterometallic Trinuclear Cluster of Ruthenium and
 Platinum with a Linear Alignment
;
_journal_issue 15
_journal_name_full Organometallics
_journal_page_first 2543
_journal_paper_doi 10.1021/acs.organomet.6b00449
_journal_volume 35
_journal_year 2016
_chemical_formula_sum 'C36 H72 P2 Pt Ru2'
_chemical_formula_weight 964.10
_space_group_crystal_system triclinic
_space_group_IT_number 2
_space_group_name_Hall '-P 1'
_space_group_name_H-M_alt 'P -1'
_symmetry_space_group_name_Hall '-P 1'
_symmetry_space_group_name_H-M 'P -1'
_atom_sites_solution_hydrogens mixed
_audit_creation_method SHELXL-2014/7
_cell_angle_alpha 79.389(2)
_cell_angle_beta 79.211(2)
_cell_angle_gamma 83.866(2)
_cell_formula_units_Z 2
_cell_length_a 9.8865(5)
_cell_length_b 11.0176(6)
_cell_length_c 18.7452(8)
_cell_measurement_reflns_used 19596
_cell_measurement_temperature 123(2)
_cell_measurement_theta_max 27.477
_cell_measurement_theta_min 3.063
_cell_volume 1965.89(17)
_computing_cell_refinement 'RAPID AUTO (Rigaku, 2006)'
_computing_data_collection 'RAPID AUTO (Rigaku, 2006)'
_computing_data_reduction 'RAPID AUTO (Rigaku, 2006)'
_computing_molecular_graphics 'ORTEX (P.McArdle, 1995)'
_computing_publication_material 'SHELXL-2014/7 (Sheldrick, 2014)'
_computing_structure_refinement 'SHELXL-2014/7 (Sheldrick, 2014)'
_computing_structure_solution 'SHELXT-2014/5 (Sheldrick, 2014)'
_diffrn_ambient_temperature 123(2)
_diffrn_detector_area_resol_mean 10
_diffrn_measured_fraction_theta_full 0.996
_diffrn_measured_fraction_theta_max 0.993
_diffrn_measurement_device_type 'Rigaku R-AXIS RAPID Imaging Plate'
_diffrn_measurement_method \w
_diffrn_radiation_type MoK\a
_diffrn_radiation_wavelength 0.71069
_diffrn_reflns_av_R_equivalents 0.0365
_diffrn_reflns_av_unetI/netI 0.0496
_diffrn_reflns_Laue_measured_fraction_full 0.996
_diffrn_reflns_Laue_measured_fraction_max 0.993
_diffrn_reflns_limit_h_max 12
_diffrn_reflns_limit_h_min -12
_diffrn_reflns_limit_k_max 14
_diffrn_reflns_limit_k_min -14
_diffrn_reflns_limit_l_max 24
_diffrn_reflns_limit_l_min -23
_diffrn_reflns_number 19560
_diffrn_reflns_point_group_measured_fraction_full 0.996
_diffrn_reflns_point_group_measured_fraction_max 0.993
_diffrn_reflns_theta_full 25.240
_diffrn_reflns_theta_max 27.477
_diffrn_reflns_theta_min 3.063
_diffrn_source 'Rigaku Rotating Anode Ultrax18'
_exptl_absorpt_coefficient_mu 4.411
_exptl_absorpt_correction_T_max 0.7313
_exptl_absorpt_correction_T_min 0.5518
_exptl_absorpt_correction_type numerical
_exptl_absorpt_process_details 'NUMABS (T. Higashi, 1999)'
_exptl_crystal_colour yellow
_exptl_crystal_density_diffrn 1.629
_exptl_crystal_density_meas ?
_exptl_crystal_description platelet
_exptl_crystal_F_000 968
_exptl_crystal_size_max 0.227
_exptl_crystal_size_mid 0.224
_exptl_crystal_size_min 0.185
_refine_diff_density_max 1.426
_refine_diff_density_min -1.224
_refine_diff_density_rms 0.129
_refine_ls_extinction_method none
_refine_ls_goodness_of_fit_ref 1.043
_refine_ls_hydrogen_treatment mixed
_refine_ls_matrix_type full
_refine_ls_number_parameters 416
_refine_ls_number_reflns 8956
_refine_ls_number_restraints 0
_refine_ls_restrained_S_all 1.043
_refine_ls_R_factor_all 0.0296
_refine_ls_R_factor_gt 0.0258
_refine_ls_shift/su_max 0.002
_refine_ls_shift/su_mean 0.000
_refine_ls_structure_factor_coef Fsqd
_refine_ls_weighting_details 'w=1/[\s^2^(Fo^2^)+(0.0148P)^2^+1.0237P] where P=(Fo^2^+2Fc^2^)/3'
_refine_ls_weighting_scheme calc
_refine_ls_wR_factor_gt 0.0545
_refine_ls_wR_factor_ref 0.0562
_reflns_Friedel_coverage 0.000
_reflns_number_gt 8215
_reflns_number_total 8956
_reflns_threshold_expression 'I > 2\s(I)'
_cod_data_source_file om6b00449_si_002.cif
_cod_data_source_block 4
_cod_depositor_comments
;
The following automatic conversions were performed:

'_exptl_absorpt_correction_type' value 'Numerical' changed to
'numerical' according to
/usr/data/users/saulius/crontab/automatic-downloads/rss-feeds/ACS/lib/dictionaries/cif_core.dic
dictionary named 'cif_core.dic' version 2.4.2 from 2011-04-26.

'_exptl_crystal_density_meas' value 'not measured' was changed to '?'
- the value is perceived as not measured.

Automatic conversion script
Id: cif_fix_values 4268 2015-11-12 08:31:59Z antanas 

 Adding full bibliography for 4086605--4086611.cif.
;
_cod_database_code 4086606
_shelx_shelxl_version_number 2014/7
_shelx_space_group_comment
;
The symmetry employed for this shelxl refinement is uniquely defined
by the following loop, which should always be used as a source of
symmetry information in preference to the above space-group names.
They are only intended as comments.
;
_shelx_estimated_absorpt_t_min 0.434
_shelx_estimated_absorpt_t_max 0.496

loop_
_space_group_symop_operation_xyz
'x, y, z'
'-x, -y, -z'

loop_
_atom_site_label
_atom_site_type_symbol
_atom_site_fract_x
_atom_site_fract_y
_atom_site_fract_z
_atom_site_U_iso_or_equiv
_atom_site_adp_type
_atom_site_occupancy
_atom_site_site_symmetry_order
_atom_site_calc_flag
_atom_site_refinement_flags_posn
_atom_site_refinement_flags_adp
Pt1 Pt 0.23099(2) 0.27600(2) 0.69780(2) 0.01265(4) Uani 1 1 d . .
Ru1 Ru 0.27335(2) 0.43919(2) 0.78466(2) 0.01138(5) Uani 1 1 d . .
Ru2 Ru 0.47708(2) 0.22398(2) 0.76643(2) 0.01115(5) Uani 1 1 d . .
P1 P 0.23153(7) 0.17452(7) 0.60607(4) 0.01337(15) Uani 1 1 d . .
P2 P 0.32484(7) 0.27480(7) 0.87153(4) 0.01203(14) Uani 1 1 d . .
C1 C 0.1584(3) 0.5988(3) 0.72622(17) 0.0185(6) Uani 1 1 d . .
C2 C 0.3010(3) 0.6191(3) 0.70814(16) 0.0173(6) Uani 1 1 d . .
C3 C 0.3488(3) 0.6312(3) 0.77453(17) 0.0188(6) Uani 1 1 d . .
C4 C 0.2332(3) 0.6163(3) 0.83356(16) 0.0209(6) Uani 1 1 d . .
C5 C 0.1175(3) 0.5931(3) 0.80487(17) 0.0205(7) Uani 1 1 d . .
C6 C 0.0625(4) 0.6024(3) 0.6732(2) 0.0295(8) Uani 1 1 d . .
H6A H -0.0074 0.5429 0.6940 0.044 Uiso 1 1 calc R U
H6B H 0.1148 0.5807 0.6269 0.044 Uiso 1 1 calc R U
H6C H 0.0171 0.6859 0.6638 0.044 Uiso 1 1 calc R U
C7 C 0.3835(4) 0.6401(3) 0.63174(18) 0.0276(8) Uani 1 1 d . .
H7A H 0.4817 0.6197 0.6340 0.041 Uiso 1 1 calc R U
H7B H 0.3692 0.7272 0.6094 0.041 Uiso 1 1 calc R U
H7C H 0.3534 0.5872 0.6019 0.041 Uiso 1 1 calc R U
C8 C 0.4821(4) 0.6803(3) 0.7781(2) 0.0295(8) Uani 1 1 d . .
H8A H 0.5443 0.6803 0.7308 0.044 Uiso 1 1 calc R U
H8B H 0.5248 0.6278 0.8173 0.044 Uiso 1 1 calc R U
H8C H 0.4645 0.7651 0.7885 0.044 Uiso 1 1 calc R U
C9 C 0.2272(4) 0.6498(4) 0.90774(19) 0.0362(9) Uani 1 1 d . .
H9A H 0.1631 0.5985 0.9442 0.054 Uiso 1 1 calc R U
H9B H 0.1951 0.7373 0.9065 0.054 Uiso 1 1 calc R U
H9C H 0.3194 0.6356 0.9212 0.054 Uiso 1 1 calc R U
C10 C -0.0284(4) 0.5874(4) 0.8460(2) 0.0364(9) Uani 1 1 d . .
H10A H -0.0804 0.5404 0.8222 0.055 Uiso 1 1 calc R U
H10B H -0.0721 0.6716 0.8456 0.055 Uiso 1 1 calc R U
H10C H -0.0275 0.5466 0.8970 0.055 Uiso 1 1 calc R U
C11 C 0.6288(3) 0.1163(3) 0.69737(15) 0.0157(6) Uani 1 1 d . .
C12 C 0.6707(3) 0.1027(3) 0.76790(15) 0.0170(6) Uani 1 1 d . .
C13 C 0.7080(3) 0.2199(3) 0.77686(16) 0.0183(6) Uani 1 1 d . .
C14 C 0.6808(3) 0.3074(3) 0.71433(15) 0.0157(6) Uani 1 1 d . .
C15 C 0.6340(3) 0.2447(3) 0.66401(15) 0.0151(6) Uani 1 1 d . .
C16 C 0.6047(3) 0.0129(3) 0.66130(18) 0.0248(7) Uani 1 1 d . .
H16A H 0.5567 -0.0504 0.6982 0.037 Uiso 1 1 calc R U
H16B H 0.6936 -0.0236 0.6387 0.037 Uiso 1 1 calc R U
H16C H 0.5481 0.0446 0.6232 0.037 Uiso 1 1 calc R U
C17 C 0.6947(3) -0.0193(3) 0.81723(18) 0.0276(8) Uani 1 1 d . .
H17A H 0.6314 -0.0778 0.8112 0.041 Uiso 1 1 calc R U
H17B H 0.6780 -0.0067 0.8687 0.041 Uiso 1 1 calc R U
H17C H 0.7902 -0.0525 0.8039 0.041 Uiso 1 1 calc R U
C18 C 0.7943(3) 0.2404(4) 0.83062(18) 0.0271(8) Uani 1 1 d . .
H18A H 0.7859 0.1725 0.8727 0.041 Uiso 1 1 calc R U
H18B H 0.7624 0.3190 0.8478 0.041 Uiso 1 1 calc R U
H18C H 0.8911 0.2431 0.8065 0.041 Uiso 1 1 calc R U
C19 C 0.7166(3) 0.4403(3) 0.69886(18) 0.0247(7) Uani 1 1 d . .
H19A H 0.6543 0.4904 0.6681 0.037 Uiso 1 1 calc R U
H19B H 0.8122 0.4455 0.6730 0.037 Uiso 1 1 calc R U
H19C H 0.7067 0.4714 0.7454 0.037 Uiso 1 1 calc R U
C20 C 0.6111(3) 0.2986(3) 0.58719(16) 0.0221(7) Uani 1 1 d . .
H20A H 0.5723 0.3844 0.5858 0.033 Uiso 1 1 calc R U
H20B H 0.5468 0.2499 0.5725 0.033 Uiso 1 1 calc R U
H20C H 0.6993 0.2964 0.5532 0.033 Uiso 1 1 calc R U
C21 C 0.1821(3) 0.2745(3) 0.52101(16) 0.0209(7) Uani 1 1 d . .
C22 C 0.2567(4) 0.3935(3) 0.51116(17) 0.0277(8) Uani 1 1 d . .
H22A H 0.3567 0.3730 0.5044 0.042 Uiso 1 1 calc R U
H22B H 0.2275 0.4327 0.5550 0.042 Uiso 1 1 calc R U
H22C H 0.2334 0.4507 0.4678 0.042 Uiso 1 1 calc R U
C23 C 0.0263(4) 0.3077(4) 0.52986(18) 0.0311(8) Uani 1 1 d . .
H23A H -0.0061 0.3378 0.5766 0.047 Uiso 1 1 calc R U
H23B H -0.0209 0.2340 0.5296 0.047 Uiso 1 1 calc R U
H23C H 0.0062 0.3724 0.4890 0.047 Uiso 1 1 calc R U
C24 C 0.2306(4) 0.2163(4) 0.45151(17) 0.0308(8) Uani 1 1 d . .
H24A H 0.3287 0.1886 0.4481 0.046 Uiso 1 1 calc R U
H24B H 0.2169 0.2779 0.4080 0.046 Uiso 1 1 calc R U
H24C H 0.1770 0.1453 0.4539 0.046 Uiso 1 1 calc R U
C25 C 0.1440(3) 0.0261(3) 0.63136(17) 0.0203(6) Uani 1 1 d . .
C26 C -0.0051(4) 0.0507(4) 0.6706(3) 0.0462(12) Uani 1 1 d . .
H26A H -0.0043 0.0937 0.7119 0.069 Uiso 1 1 calc R U
H26B H -0.0470 -0.0281 0.6892 0.069 Uiso 1 1 calc R U
H26C H -0.0588 0.1024 0.6358 0.069 Uiso 1 1 calc R U
C27 C 0.1480(4) -0.0404(4) 0.5670(2) 0.0365(9) Uani 1 1 d . .
H27A H 0.0897 0.0075 0.5332 0.055 Uiso 1 1 calc R U
H27B H 0.1136 -0.1226 0.5852 0.055 Uiso 1 1 calc R U
H27C H 0.2432 -0.0492 0.5409 0.055 Uiso 1 1 calc R U
C28 C 0.2238(4) -0.0566(3) 0.68754(19) 0.0306(8) Uani 1 1 d . .
H28A H 0.2286 -0.0117 0.7274 0.046 Uiso 1 1 calc R U
H28B H 0.3174 -0.0786 0.6631 0.046 Uiso 1 1 calc R U
H28C H 0.1761 -0.1321 0.7079 0.046 Uiso 1 1 calc R U
C29 C 0.4172(3) 0.2979(3) 0.94793(15) 0.0168(6) Uani 1 1 d . .
C30 C 0.5113(3) 0.1848(3) 0.97391(17) 0.0216(7) Uani 1 1 d . .
H30A H 0.4550 0.1218 1.0062 0.032 Uiso 1 1 calc R U
H30B H 0.5764 0.2098 1.0010 0.032 Uiso 1 1 calc R U
H30C H 0.5626 0.1507 0.9311 0.032 Uiso 1 1 calc R U
C31 C 0.5081(3) 0.4061(3) 0.91311(17) 0.0205(6) Uani 1 1 d . .
H31A H 0.4492 0.4829 0.9048 0.031 Uiso 1 1 calc R U
H31B H 0.5622 0.3895 0.8660 0.031 Uiso 1 1 calc R U
H31C H 0.5707 0.4146 0.9464 0.031 Uiso 1 1 calc R U
C32 C 0.3202(3) 0.3372(3) 1.01540(16) 0.0234(7) Uani 1 1 d . .
H32A H 0.2592 0.4091 0.9993 0.035 Uiso 1 1 calc R U
H32B H 0.3752 0.3591 1.0490 0.035 Uiso 1 1 calc R U
H32C H 0.2646 0.2686 1.0409 0.035 Uiso 1 1 calc R U
C33 C 0.1829(3) 0.1651(3) 0.91816(15) 0.0153(6) Uani 1 1 d . .
C34 C 0.1416(3) 0.0942(3) 0.86398(16) 0.0186(6) Uani 1 1 d . .
H34A H 0.2191 0.0370 0.8474 0.028 Uiso 1 1 calc R U
H34B H 0.1171 0.1528 0.8214 0.028 Uiso 1 1 calc R U
H34C H 0.0619 0.0473 0.8882 0.028 Uiso 1 1 calc R U
C35 C 0.2253(3) 0.0645(3) 0.98024(17) 0.0248(7) Uani 1 1 d . .
H35A H 0.2437 0.1036 1.0200 0.037 Uiso 1 1 calc R U
H35B H 0.3088 0.0163 0.9609 0.037 Uiso 1 1 calc R U
H35C H 0.1504 0.0095 0.9994 0.037 Uiso 1 1 calc R U
C36 C 0.0563(3) 0.2451(3) 0.94843(17) 0.0228(7) Uani 1 1 d . .
H36A H 0.0804 0.2891 0.9847 0.034 Uiso 1 1 calc R U
H36B H -0.0186 0.1921 0.9720 0.034 Uiso 1 1 calc R U
H36C H 0.0263 0.3053 0.9079 0.034 Uiso 1 1 calc R U
H6 H 0.354(3) 0.126(3) 0.5749(18) 0.023(9) Uiso 1 1 d . .
H1 H 0.120(4) 0.334(4) 0.6612(19) 0.029(9) Uiso 1 1 d . .
H2 H 0.153(3) 0.356(3) 0.7792(18) 0.025(9) Uiso 1 1 d . .
H3 H 0.357(3) 0.165(3) 0.7319(18) 0.023(9) Uiso 1 1 d . .
H4 H 0.390(4) 0.375(4) 0.728(2) 0.033(10) Uiso 1 1 d . .
H5 H 0.422(4) 0.123(3) 0.8260(19) 0.027(9) Uiso 1 1 d . .

loop_
_atom_site_aniso_label
_atom_site_aniso_U_11
_atom_site_aniso_U_22
_atom_site_aniso_U_33
_atom_site_aniso_U_23
_atom_site_aniso_U_13
_atom_site_aniso_U_12
Pt1 0.01415(6) 0.01308(6) 0.01149(6) -0.00305(4) -0.00370(4) -0.00010(4)
Ru1 0.01180(11) 0.01152(11) 0.01087(11) -0.00281(8) -0.00140(8) -0.00040(8)
Ru2 0.00948(11) 0.01349(12) 0.01019(11) -0.00227(8) -0.00112(7) -0.00002(8)
P1 0.0141(3) 0.0139(4) 0.0130(3) -0.0038(3) -0.0034(2) -0.0003(3)
P2 0.0121(3) 0.0139(4) 0.0100(3) -0.0021(3) -0.0016(2) -0.0009(3)
C1 0.0209(15) 0.0122(14) 0.0226(16) -0.0014(12) -0.0073(11) 0.0017(12)
C2 0.0204(15) 0.0114(14) 0.0189(15) -0.0008(12) -0.0014(11) -0.0017(11)
C3 0.0204(15) 0.0108(14) 0.0263(16) -0.0052(12) -0.0047(12) -0.0014(12)
C4 0.0271(17) 0.0159(15) 0.0194(15) -0.0065(12) -0.0036(12) 0.0048(12)
C5 0.0196(16) 0.0115(15) 0.0272(16) -0.0043(12) 0.0016(12) 0.0053(12)
C6 0.0324(19) 0.0182(17) 0.042(2) -0.0045(15) -0.0202(15) 0.0036(14)
C7 0.0342(19) 0.0221(18) 0.0212(17) 0.0037(14) 0.0012(13) -0.0017(14)
C8 0.0322(19) 0.0203(17) 0.040(2) -0.0025(15) -0.0144(15) -0.0085(15)
C9 0.052(2) 0.030(2) 0.0277(19) -0.0156(16) -0.0072(15) 0.0127(17)
C10 0.0241(19) 0.032(2) 0.045(2) -0.0032(17) 0.0078(15) 0.0055(15)
C11 0.0099(13) 0.0190(15) 0.0163(14) -0.0061(12) 0.0028(10) 0.0040(11)
C12 0.0112(14) 0.0228(16) 0.0159(14) -0.0039(12) -0.0001(10) 0.0014(11)
C13 0.0100(14) 0.0284(18) 0.0158(14) -0.0055(12) 0.0005(10) -0.0003(12)
C14 0.0101(13) 0.0194(16) 0.0172(14) -0.0049(12) 0.0005(10) -0.0011(11)
C15 0.0112(13) 0.0199(15) 0.0132(14) -0.0041(11) 0.0015(10) -0.0009(11)
C16 0.0236(17) 0.0234(18) 0.0283(17) -0.0108(14) -0.0019(12) 0.0001(13)
C17 0.0257(17) 0.0261(19) 0.0256(17) 0.0042(14) -0.0028(13) 0.0051(14)
C18 0.0167(16) 0.044(2) 0.0244(17) -0.0119(15) -0.0078(12) 0.0010(14)
C19 0.0198(16) 0.0244(18) 0.0309(18) -0.0062(14) -0.0016(12) -0.0075(13)
C20 0.0204(16) 0.0285(18) 0.0150(15) 0.0001(13) 0.0010(11) -0.0045(13)
C21 0.0251(16) 0.0215(17) 0.0159(15) -0.0038(12) -0.0043(11) 0.0020(13)
C22 0.044(2) 0.0244(18) 0.0153(16) 0.0001(13) -0.0070(13) -0.0067(15)
C23 0.0322(19) 0.039(2) 0.0230(17) -0.0043(15) -0.0143(13) 0.0072(16)
C24 0.043(2) 0.033(2) 0.0164(16) -0.0060(14) -0.0049(13) -0.0031(16)
C25 0.0243(16) 0.0157(15) 0.0217(16) -0.0043(12) -0.0034(12) -0.0037(12)
C26 0.027(2) 0.035(2) 0.069(3) -0.001(2) 0.0105(18) -0.0126(17)
C27 0.060(3) 0.0261(19) 0.031(2) -0.0056(16) -0.0203(17) -0.0136(18)
C28 0.046(2) 0.0175(17) 0.0301(19) -0.0014(14) -0.0126(15) -0.0059(15)
C29 0.0190(15) 0.0196(16) 0.0125(14) -0.0031(11) -0.0038(10) -0.0018(12)
C30 0.0213(16) 0.0260(18) 0.0188(15) -0.0018(13) -0.0090(11) -0.0006(13)
C31 0.0200(15) 0.0216(17) 0.0220(16) -0.0059(13) -0.0052(11) -0.0043(13)
C32 0.0261(17) 0.0304(19) 0.0155(15) -0.0087(13) -0.0020(11) -0.0042(14)
C33 0.0146(14) 0.0157(15) 0.0134(14) 0.0018(11) -0.0009(10) -0.0020(11)
C34 0.0133(14) 0.0217(16) 0.0210(15) -0.0002(12) -0.0024(11) -0.0090(12)
C35 0.0280(17) 0.0275(18) 0.0174(15) 0.0067(13) -0.0058(12) -0.0099(14)
C36 0.0164(15) 0.0292(18) 0.0208(16) -0.0055(13) 0.0045(11) -0.0042(13)

loop_
_atom_type_symbol
_atom_type_description
_atom_type_scat_dispersion_real
_atom_type_scat_dispersion_imag
_atom_type_scat_source
C C 0.0033 0.0016 'International Tables Vol C Tables 4.2.6.8 and 6.1.1.4'
H H 0.0000 0.0000 'International Tables Vol C Tables 4.2.6.8 and 6.1.1.4'
P P 0.1023 0.0942 'International Tables Vol C Tables 4.2.6.8 and 6.1.1.4'
Pt Pt -1.7033 8.3905 'International Tables Vol C Tables 4.2.6.8 and 6.1.1.4'
Ru Ru -1.2594 0.8363 'International Tables Vol C Tables 4.2.6.8 and 6.1.1.4'

loop_
_geom_angle_atom_site_label_1
_geom_angle_atom_site_label_2
_geom_angle_atom_site_label_3
_geom_angle
P1 Pt1 Ru1 165.440(19)
P1 Pt1 Ru2 114.84(2)
Ru1 Pt1 Ru2 63.142(7)
P1 Pt1 H1 73.8(16)
Ru1 Pt1 H1 105.3(16)
Ru2 Pt1 H1 165.1(15)
P1 Pt1 H2 156.7(11)
Ru1 Pt1 H2 34.7(10)
Ru2 Pt1 H2 85.6(10)
H1 Pt1 H2 88.9(18)
P1 Pt1 H3 90.2(12)
Ru1 Pt1 H3 92.1(12)
Ru2 Pt1 H3 31.8(12)
H1 Pt1 H3 162(2)
H2 Pt1 H3 104.0(15)
C5 Ru1 C1 38.18(11)
C5 Ru1 C2 62.86(11)
C1 Ru1 C2 37.20(11)
C5 Ru1 C4 36.86(12)
C1 Ru1 C4 62.10(11)
C2 Ru1 C4 61.88(11)
C5 Ru1 C3 62.14(11)
C1 Ru1 C3 62.15(11)
C2 Ru1 C3 37.29(11)
C4 Ru1 C3 36.73(11)
C5 Ru1 P2 125.18(8)
C1 Ru1 P2 161.07(8)
C2 Ru1 P2 157.53(8)
C4 Ru1 P2 110.47(8)
C3 Ru1 P2 123.59(8)
C5 Ru1 Pt1 119.64(9)
C1 Ru1 Pt1 94.66(9)
C2 Ru1 Pt1 104.88(8)
C4 Ru1 Pt1 155.56(8)
C3 Ru1 Pt1 140.37(8)
P2 Ru1 Pt1 89.12(2)
C5 Ru1 Ru2 176.57(8)
C1 Ru1 Ru2 144.99(8)
C2 Ru1 Ru2 120.45(8)
C4 Ru1 Ru2 142.77(8)
C3 Ru1 Ru2 119.66(8)
P2 Ru1 Ru2 51.429(19)
Pt1 Ru1 Ru2 61.193(7)
C5 Ru1 H2 89.8(13)
C1 Ru1 H2 87.6(12)
C2 Ru1 H2 119.5(12)
C4 Ru1 H2 123.5(13)
C3 Ru1 H2 148.8(13)
P2 Ru1 H2 82.7(12)
Pt1 Ru1 H2 42.3(13)
Ru2 Ru1 H2 89.1(13)
C5 Ru1 H4 149.1(13)
C1 Ru1 H4 111.4(12)
C2 Ru1 H4 88.5(13)
C4 Ru1 H4 138.9(14)
C3 Ru1 H4 102.6(14)
P2 Ru1 H4 85.7(12)
Pt1 Ru1 H4 53.9(14)
Ru2 Ru1 H4 34.3(12)
H2 Ru1 H4 95.1(19)
C11 Ru2 C12 38.04(11)
C11 Ru2 C15 38.06(11)
C12 Ru2 C15 63.07(10)
C11 Ru2 C14 62.28(11)
C12 Ru2 C14 61.52(11)
C15 Ru2 C14 37.11(11)
C11 Ru2 C13 61.87(11)
C12 Ru2 C13 36.57(12)
C15 Ru2 C13 61.48(10)
C14 Ru2 C13 36.00(10)
C11 Ru2 P2 159.37(7)
C12 Ru2 P2 125.37(8)
C15 Ru2 P2 160.06(8)
C14 Ru2 P2 126.76(8)
C13 Ru2 P2 112.98(8)
C11 Ru2 Pt1 107.23(8)
C12 Ru2 Pt1 142.81(8)
C15 Ru2 Pt1 97.94(7)
C14 Ru2 Pt1 122.77(7)
C13 Ru2 Pt1 158.17(7)
P2 Ru2 Pt1 83.737(18)
C11 Ru2 Ru1 151.23(7)
C12 Ru2 Ru1 160.50(9)
C15 Ru2 Ru1 116.04(8)
C14 Ru2 Ru1 105.17(8)
C13 Ru2 Ru1 124.38(9)
P2 Ru2 Ru1 49.140(18)
Pt1 Ru2 Ru1 55.665(7)
C11 Ru2 H3 85.6(12)
C12 Ru2 H3 112.9(12)
C15 Ru2 H3 96.7(11)
C14 Ru2 H3 133.1(11)
C13 Ru2 H3 147.0(12)
P2 Ru2 H3 95.5(11)
Pt1 Ru2 H3 33.6(12)
Ru1 Ru2 H3 86.5(12)
C11 Ru2 H4 122.3(11)
C12 Ru2 H4 147.5(11)
C15 Ru2 H4 87.8(11)
C14 Ru2 H4 86.8(11)
C13 Ru2 H4 117.9(11)
P2 Ru2 H4 78.1(11)
Pt1 Ru2 H4 49.6(12)
Ru1 Ru2 H4 29.0(11)
H3 Ru2 H4 82.9(17)
C11 Ru2 H5 100.3(15)
C12 Ru2 H5 82.4(14)
C15 Ru2 H5 138.4(15)
C14 Ru2 H5 139.9(13)
C13 Ru2 H5 104.1(13)
P2 Ru2 H5 60.5(15)
Pt1 Ru2 H5 96.3(14)
Ru1 Ru2 H5 104.3(14)
H3 Ru2 H5 75.1(18)
H4 Ru2 H5 130.0(17)
C25 P1 C21 112.74(15)
C25 P1 Pt1 115.85(10)
C21 P1 Pt1 114.13(11)
C25 P1 H6 96.5(15)
C21 P1 H6 97.9(13)
Pt1 P1 H6 117.2(16)
C29 P2 C33 105.80(12)
C29 P2 Ru1 120.19(10)
C33 P2 Ru1 118.59(9)
C29 P2 Ru2 113.28(9)
C33 P2 Ru2 118.31(10)
Ru1 P2 Ru2 79.43(2)
C2 C1 C5 107.7(3)
C2 C1 C6 126.4(3)
C5 C1 C6 125.3(3)
C2 C1 Ru1 72.01(16)
C5 C1 Ru1 70.39(16)
C6 C1 Ru1 130.1(2)
C1 C2 C3 108.4(3)
C1 C2 C7 125.6(3)
C3 C2 C7 125.6(3)
C1 C2 Ru1 70.79(15)
C3 C2 Ru1 73.20(16)
C7 C2 Ru1 127.5(2)
C4 C3 C2 107.2(3)
C4 C3 C8 125.5(3)
C2 C3 C8 125.8(3)
C4 C3 Ru1 71.30(18)
C2 C3 Ru1 69.52(17)
C8 C3 Ru1 135.4(2)
C5 C4 C3 108.6(3)
C5 C4 C9 125.0(3)
C3 C4 C9 124.9(3)
C5 C4 Ru1 68.89(18)
C3 C4 Ru1 71.98(18)
C9 C4 Ru1 136.0(2)
C4 C5 C1 108.0(3)
C4 C5 C10 125.8(3)
C1 C5 C10 125.2(3)
C4 C5 Ru1 74.25(18)
C1 C5 Ru1 71.43(17)
C10 C5 Ru1 128.6(2)
C1 C6 H6A 109.5
C1 C6 H6B 109.5
H6A C6 H6B 109.5
C1 C6 H6C 109.5
H6A C6 H6C 109.5
H6B C6 H6C 109.5
C2 C7 H7A 109.5
C2 C7 H7B 109.5
H7A C7 H7B 109.5
C2 C7 H7C 109.5
H7A C7 H7C 109.5
H7B C7 H7C 109.5
C3 C8 H8A 109.5
C3 C8 H8B 109.5
H8A C8 H8B 109.5
C3 C8 H8C 109.5
H8A C8 H8C 109.5
H8B C8 H8C 109.5
C4 C9 H9A 109.5
C4 C9 H9B 109.5
H9A C9 H9B 109.5
C4 C9 H9C 109.5
H9A C9 H9C 109.5
H9B C9 H9C 109.5
C5 C10 H10A 109.5
C5 C10 H10B 109.5
H10A C10 H10B 109.5
C5 C10 H10C 109.5
H10A C10 H10C 109.5
H10B C10 H10C 109.5
C12 C11 C15 107.7(3)
C12 C11 C16 125.4(3)
C15 C11 C16 126.3(3)
C12 C11 Ru2 72.01(17)
C15 C11 Ru2 72.28(17)
C16 C11 Ru2 128.0(2)
C13 C12 C11 108.4(2)
C13 C12 C17 126.0(3)
C11 C12 C17 124.8(3)
C13 C12 Ru2 75.78(17)
C11 C12 Ru2 69.95(16)
C17 C12 Ru2 128.2(2)
C14 C13 C12 107.5(3)
C14 C13 C18 124.9(3)
C12 C13 C18 125.6(3)
C14 C13 Ru2 70.26(16)
C12 C13 Ru2 67.66(16)
C18 C13 Ru2 139.6(2)
C13 C14 C15 109.1(3)
C13 C14 C19 124.7(3)
C15 C14 C19 125.6(3)
C13 C14 Ru2 73.74(15)
C15 C14 Ru2 69.43(15)
C19 C14 Ru2 130.0(2)
C14 C15 C11 107.1(2)
C14 C15 C20 126.6(3)
C11 C15 C20 125.9(3)
C14 C15 Ru2 73.47(15)
C11 C15 Ru2 69.66(15)
C20 C15 Ru2 127.5(2)
C11 C16 H16A 109.5
C11 C16 H16B 109.5
H16A C16 H16B 109.5
C11 C16 H16C 109.5
H16A C16 H16C 109.5
H16B C16 H16C 109.5
C12 C17 H17A 109.5
C12 C17 H17B 109.5
H17A C17 H17B 109.5
C12 C17 H17C 109.5
H17A C17 H17C 109.5
H17B C17 H17C 109.5
C13 C18 H18A 109.5
C13 C18 H18B 109.5
H18A C18 H18B 109.5
C13 C18 H18C 109.5
H18A C18 H18C 109.5
H18B C18 H18C 109.5
C14 C19 H19A 109.5
C14 C19 H19B 109.5
H19A C19 H19B 109.5
C14 C19 H19C 109.5
H19A C19 H19C 109.5
H19B C19 H19C 109.5
C15 C20 H20A 109.5
C15 C20 H20B 109.5
H20A C20 H20B 109.5
C15 C20 H20C 109.5
H20A C20 H20C 109.5
H20B C20 H20C 109.5
C23 C21 C24 109.4(3)
C23 C21 C22 109.1(3)
C24 C21 C22 107.8(3)
C23 C21 P1 111.7(2)
C24 C21 P1 113.1(2)
C22 C21 P1 105.5(2)
C21 C22 H22A 109.5
C21 C22 H22B 109.5
H22A C22 H22B 109.5
C21 C22 H22C 109.5
H22A C22 H22C 109.5
H22B C22 H22C 109.5
C21 C23 H23A 109.5
C21 C23 H23B 109.5
H23A C23 H23B 109.5
C21 C23 H23C 109.5
H23A C23 H23C 109.5
H23B C23 H23C 109.5
C21 C24 H24A 109.5
C21 C24 H24B 109.5
H24A C24 H24B 109.5
C21 C24 H24C 109.5
H24A C24 H24C 109.5
H24B C24 H24C 109.5
C27 C25 C28 108.7(3)
C27 C25 C26 111.4(3)
C28 C25 C26 107.7(3)
C27 C25 P1 113.9(2)
C28 C25 P1 105.2(2)
C26 C25 P1 109.5(2)
C25 C26 H26A 109.5
C25 C26 H26B 109.5
H26A C26 H26B 109.5
C25 C26 H26C 109.5
H26A C26 H26C 109.5
H26B C26 H26C 109.5
C25 C27 H27A 109.5
C25 C27 H27B 109.5
H27A C27 H27B 109.5
C25 C27 H27C 109.5
H27A C27 H27C 109.5
H27B C27 H27C 109.5
C25 C28 H28A 109.5
C25 C28 H28B 109.5
H28A C28 H28B 109.5
C25 C28 H28C 109.5
H28A C28 H28C 109.5
H28B C28 H28C 109.5
C30 C29 C32 108.9(2)
C30 C29 C31 108.3(2)
C32 C29 C31 107.1(3)
C30 C29 P2 113.4(2)
C32 C29 P2 114.1(2)
C31 C29 P2 104.67(18)
C29 C30 H30A 109.5
C29 C30 H30B 109.5
H30A C30 H30B 109.5
C29 C30 H30C 109.5
H30A C30 H30C 109.5
H30B C30 H30C 109.5
C29 C31 H31A 109.5
C29 C31 H31B 109.5
H31A C31 H31B 109.5
C29 C31 H31C 109.5
H31A C31 H31C 109.5
H31B C31 H31C 109.5
C29 C32 H32A 109.5
C29 C32 H32B 109.5
H32A C32 H32B 109.5
C29 C32 H32C 109.5
H32A C32 H32C 109.5
H32B C32 H32C 109.5
C34 C33 C36 108.5(2)
C34 C33 C35 104.9(3)
C36 C33 C35 110.1(2)
C34 C33 P2 112.00(18)
C36 C33 P2 107.3(2)
C35 C33 P2 114.0(2)
C33 C34 H34A 109.5
C33 C34 H34B 109.5
H34A C34 H34B 109.5
C33 C34 H34C 109.5
H34A C34 H34C 109.5
H34B C34 H34C 109.5
C33 C35 H35A 109.5
C33 C35 H35B 109.5
H35A C35 H35B 109.5
C33 C35 H35C 109.5
H35A C35 H35C 109.5
H35B C35 H35C 109.5
C33 C36 H36A 109.5
C33 C36 H36B 109.5
H36A C36 H36B 109.5
C33 C36 H36C 109.5
H36A C36 H36C 109.5
H36B C36 H36C 109.5

loop_
_geom_bond_atom_site_label_1
_geom_bond_atom_site_label_2
_geom_bond_distance
Pt1 P1 2.2158(8)
Pt1 Ru1 2.7483(3)
Pt1 Ru2 2.9163(3)
Pt1 H1 1.43(4)
Pt1 H2 1.90(4)
Pt1 H3 1.78(3)
Ru1 C5 2.203(3)
Ru1 C1 2.217(3)
Ru1 C2 2.233(3)
Ru1 C4 2.273(3)
Ru1 C3 2.282(3)
Ru1 P2 2.2844(7)
Ru1 Ru2 2.9692(3)
Ru1 H2 1.60(4)
Ru1 H4 1.61(4)
Ru2 C11 2.189(3)
Ru2 C12 2.216(3)
Ru2 C15 2.224(3)
Ru2 C14 2.277(3)
Ru2 C13 2.322(3)
Ru2 P2 2.3614(7)
Ru2 H3 1.69(4)
Ru2 H4 1.87(4)
Ru2 H5 1.49(3)
P1 C25 1.874(3)
P1 C21 1.877(3)
P1 H6 1.34(3)
P2 C29 1.903(3)
P2 C33 1.926(3)
C1 C2 1.419(4)
C1 C5 1.445(4)
C1 C6 1.489(4)
C2 C3 1.444(4)
C2 C7 1.500(4)
C3 C4 1.435(4)
C3 C8 1.494(4)
C4 C5 1.416(5)
C4 C9 1.492(5)
C5 C10 1.505(4)
C6 H6A 0.9800
C6 H6B 0.9800
C6 H6C 0.9800
C7 H7A 0.9800
C7 H7B 0.9800
C7 H7C 0.9800
C8 H8A 0.9800
C8 H8B 0.9800
C8 H8C 0.9800
C9 H9A 0.9800
C9 H9B 0.9800
C9 H9C 0.9800
C10 H10A 0.9800
C10 H10B 0.9800
C10 H10C 0.9800
C11 C12 1.436(4)
C11 C15 1.439(4)
C11 C16 1.488(5)
C12 C13 1.427(5)
C12 C17 1.508(4)
C13 C14 1.422(4)
C13 C18 1.498(4)
C14 C15 1.433(4)
C14 C19 1.506(4)
C15 C20 1.502(4)
C16 H16A 0.9800
C16 H16B 0.9800
C16 H16C 0.9800
C17 H17A 0.9800
C17 H17B 0.9800
C17 H17C 0.9800
C18 H18A 0.9800
C18 H18B 0.9800
C18 H18C 0.9800
C19 H19A 0.9800
C19 H19B 0.9800
C19 H19C 0.9800
C20 H20A 0.9800
C20 H20B 0.9800
C20 H20C 0.9800
C21 C23 1.530(5)
C21 C24 1.532(5)
C21 C22 1.537(5)
C22 H22A 0.9800
C22 H22B 0.9800
C22 H22C 0.9800
C23 H23A 0.9800
C23 H23B 0.9800
C23 H23C 0.9800
C24 H24A 0.9800
C24 H24B 0.9800
C24 H24C 0.9800
C25 C27 1.515(5)
C25 C28 1.538(4)
C25 C26 1.539(5)
C26 H26A 0.9800
C26 H26B 0.9800
C26 H26C 0.9800
C27 H27A 0.9800
C27 H27B 0.9800
C27 H27C 0.9800
C28 H28A 0.9800
C28 H28B 0.9800
C28 H28C 0.9800
C29 C30 1.534(4)
C29 C32 1.538(4)
C29 C31 1.542(4)
C30 H30A 0.9800
C30 H30B 0.9800
C30 H30C 0.9800
C31 H31A 0.9800
C31 H31B 0.9800
C31 H31C 0.9800
C32 H32A 0.9800
C32 H32B 0.9800
C32 H32C 0.9800
C33 C34 1.525(4)
C33 C36 1.532(4)
C33 C35 1.538(4)
C34 H34A 0.9800
C34 H34B 0.9800
C34 H34C 0.9800
C35 H35A 0.9800
C35 H35B 0.9800
C35 H35C 0.9800
C36 H36A 0.9800
C36 H36B 0.9800
C36 H36C 0.9800

loop_
_geom_torsion_atom_site_label_1
_geom_torsion_atom_site_label_2
_geom_torsion_atom_site_label_3
_geom_torsion_atom_site_label_4
_geom_torsion
C5 C1 C2 C3 -2.3(3)
C6 C1 C2 C3 169.0(3)
Ru1 C1 C2 C3 -64.0(2)
C5 C1 C2 C7 -175.4(3)
C6 C1 C2 C7 -4.1(5)
Ru1 C1 C2 C7 122.9(3)
C5 C1 C2 Ru1 61.7(2)
C6 C1 C2 Ru1 -127.1(3)
C1 C2 C3 C4 0.7(3)
C7 C2 C3 C4 173.8(3)
Ru1 C2 C3 C4 -61.7(2)
C1 C2 C3 C8 -165.7(3)
C7 C2 C3 C8 7.4(5)
Ru1 C2 C3 C8 131.9(3)
C1 C2 C3 Ru1 62.4(2)
C7 C2 C3 Ru1 -124.5(3)
C2 C3 C4 C5 1.2(3)
C8 C3 C4 C5 167.7(3)
Ru1 C3 C4 C5 -59.4(2)
C2 C3 C4 C9 -165.4(3)
C8 C3 C4 C9 1.1(5)
Ru1 C3 C4 C9 134.0(3)
C2 C3 C4 Ru1 60.6(2)
C8 C3 C4 Ru1 -132.9(3)
C3 C4 C5 C1 -2.6(3)
C9 C4 C5 C1 164.0(3)
Ru1 C4 C5 C1 -63.9(2)
C3 C4 C5 C10 -172.1(3)
C9 C4 C5 C10 -5.5(5)
Ru1 C4 C5 C10 126.6(3)
C3 C4 C5 Ru1 61.3(2)
C9 C4 C5 Ru1 -132.1(3)
C2 C1 C5 C4 3.0(3)
C6 C1 C5 C4 -168.3(3)
Ru1 C1 C5 C4 65.8(2)
C2 C1 C5 C10 172.6(3)
C6 C1 C5 C10 1.2(5)
Ru1 C1 C5 C10 -124.7(3)
C2 C1 C5 Ru1 -62.8(2)
C6 C1 C5 Ru1 125.9(3)
C15 C11 C12 C13 -2.7(3)
C16 C11 C12 C13 169.1(3)
Ru2 C11 C12 C13 -66.6(2)
C15 C11 C12 C17 -172.9(3)
C16 C11 C12 C17 -1.1(4)
Ru2 C11 C12 C17 123.2(3)
C15 C11 C12 Ru2 63.90(19)
C16 C11 C12 Ru2 -124.3(3)
C11 C12 C13 C14 3.7(3)
C17 C12 C13 C14 173.7(3)
Ru2 C12 C13 C14 -59.1(2)
C11 C12 C13 C18 -161.3(3)
C17 C12 C13 C18 8.8(5)
Ru2 C12 C13 C18 135.9(3)
C11 C12 C13 Ru2 62.81(19)
C17 C12 C13 Ru2 -127.1(3)
C12 C13 C14 C15 -3.3(3)
C18 C13 C14 C15 161.8(3)
Ru2 C13 C14 C15 -60.78(19)
C12 C13 C14 C19 -174.7(3)
C18 C13 C14 C19 -9.6(5)
Ru2 C13 C14 C19 127.8(3)
C12 C13 C14 Ru2 57.51(19)
C18 C13 C14 Ru2 -137.4(3)
C13 C14 C15 C11 1.6(3)
C19 C14 C15 C11 172.9(3)
Ru2 C14 C15 C11 -61.91(18)
C13 C14 C15 C20 -171.7(3)
C19 C14 C15 C20 -0.4(5)
Ru2 C14 C15 C20 124.8(3)
C13 C14 C15 Ru2 63.50(19)
C19 C14 C15 Ru2 -125.2(3)
C12 C11 C15 C14 0.7(3)
C16 C11 C15 C14 -171.0(3)
Ru2 C11 C15 C14 64.42(19)
C12 C11 C15 C20 174.0(3)
C16 C11 C15 C20 2.3(4)
Ru2 C11 C15 C20 -122.2(3)
C12 C11 C15 Ru2 -63.73(19)
C16 C11 C15 Ru2 124.6(3)
C25 P1 C21 C23 58.6(3)
Pt1 P1 C21 C23 -76.3(3)
C25 P1 C21 C24 -65.3(3)
Pt1 P1 C21 C24 159.8(2)
C25 P1 C21 C22 177.1(2)
Pt1 P1 C21 C22 42.2(2)
C21 P1 C25 C27 46.4(3)
Pt1 P1 C25 C27 -179.5(2)
C21 P1 C25 C28 165.3(2)
Pt1 P1 C25 C28 -60.6(2)
C21 P1 C25 C26 -79.1(3)
Pt1 P1 C25 C26 55.0(3)
